data_2108119
loop_
_publ_author_name
'Brozdowska, Agnieszka'
'Chojnacki, Jaros\/law'

_publ_section_title
;
 Chiral and achiral crystals, charge-assisted hydrogen-bond patterns and
 self-organization of selected solid diaminium thiosulfates
;
_journal_coeditor_code EB5057
_journal_issue 3
_journal_name_full 'Acta Crystallographica Section B'
_journal_page_first 507
_journal_page_last 518
_journal_paper_doi 10.1107/S2052520617004802
_journal_volume 73
_journal_year 2017
_chemical_formula_moiety 'O3  S2 2-, C3 H12 N2 2+, H2 O'
_chemical_formula_sum 'C3 H14 N2 O4 S2'
_chemical_formula_weight 206.28
_chemical_name_systematic
;
 ?
;
_space_group_IT_number 14
_symmetry_cell_setting monoclinic
_symmetry_space_group_name_Hall '-P 2yn'
_symmetry_space_group_name_H-M 'P 1 21/n 1'
_atom_sites_solution_hydrogens mixed
_audit_creation_method 'WinGX routine CIF_UPDATE'
_cell_angle_alpha 90
_cell_angle_beta 108.249(6)
_cell_angle_gamma 90
_cell_formula_units_Z 8
_cell_length_a 15.4097(8)
_cell_length_b 8.0868(4)
_cell_length_c 15.4133(13)
_cell_measurement_reflns_used 3409
_cell_measurement_temperature 120(2)
_cell_measurement_theta_max 28.59
_cell_measurement_theta_min 2.51
_cell_volume 1824.1(2)
_computing_molecular_graphics 'Ortep for Windows (Farrugia, 2012)'
_computing_publication_material 'WinGX publication routines (Farrugia, 2012)'
_computing_structure_refinement 'SHELXL-2014 (Sheldrick, 2014)'
_diffrn_ambient_temperature 120(2)
_diffrn_detector_area_resol_mean 8.19
_diffrn_measured_fraction_theta_full 0.999
_diffrn_measured_fraction_theta_max 0.999
_diffrn_measurement_device_type 'KUMA KM4CCD, Sapphire2, large Be window'
_diffrn_measurement_method '\w scans'
_diffrn_radiation_monochromator graphite
_diffrn_radiation_type MoK\a
_diffrn_radiation_wavelength 0.71073
_diffrn_reflns_av_R_equivalents 0.0249
_diffrn_reflns_limit_h_max 18
_diffrn_reflns_limit_h_min -11
_diffrn_reflns_limit_k_max 9
_diffrn_reflns_limit_k_min -9
_diffrn_reflns_limit_l_max 18
_diffrn_reflns_limit_l_min -18
_diffrn_reflns_number 5760
_diffrn_reflns_theta_full 25.242
_diffrn_reflns_theta_max 25.498
_diffrn_reflns_theta_min 2.519
_exptl_absorpt_coefficient_mu 0.56
_exptl_absorpt_correction_T_max 1
_exptl_absorpt_correction_T_min 0.913
_exptl_absorpt_correction_type multi-scan
_exptl_absorpt_process_details
;
        CrysAlisPro, Agilent Technologies,
        Version 1.171.35.15 (release 03-08-2011 CrysAlis171 .NET)
        Empirical absorption correction using spherical harmonics,
        implemented in SCALE3 ABSPACK scaling algorithm.
;
_exptl_crystal_colour colourless
_exptl_crystal_density_diffrn 1.502
_exptl_crystal_density_method 'not measured'
_exptl_crystal_description needle
_exptl_crystal_F_000 880
_exptl_crystal_size_max 0.37
_exptl_crystal_size_mid 0.09
_exptl_crystal_size_min 0.07
_refine_diff_density_max 0.627
_refine_diff_density_min -0.44
_refine_ls_extinction_method none
_refine_ls_goodness_of_fit_ref 1.046
_refine_ls_hydrogen_treatment mixed
_refine_ls_matrix_type full
_refine_ls_number_constraints 0
_refine_ls_number_parameters 219
_refine_ls_number_reflns 3262
_refine_ls_number_restraints 4
_refine_ls_restrained_S_all 1.047
_refine_ls_R_factor_all 0.0515
_refine_ls_R_factor_gt 0.0454
_refine_ls_shift/su_max 0
_refine_ls_shift/su_mean 0
_refine_ls_structure_factor_coef Fsqd
_refine_ls_weighting_details 'w=1/[\s^2^(Fo^2^)+(0.0661P)^2^+0.5404P] where P=(Fo^2^+2Fc^2^)/3'
_refine_ls_weighting_scheme calc
_refine_ls_wR_factor_gt 0.1115
_refine_ls_wR_factor_ref 0.1197
_reflns_number_gt 2918
_reflns_number_total 3262
_reflns_threshold_expression 'I > 2\s(I)'
_cod_data_source_file eb5057sup1.cif
_cod_data_source_block Comp_2
_cod_original_sg_symbol_H-M 'P 21/n'
_cod_database_code 2108119
_shelxl_version_number 2.014

loop_
_symmetry_equiv_pos_as_xyz
'x, y, z'
'-x+1/2, y+1/2, -z+1/2'
'-x, -y, -z'
'x-1/2, -y-1/2, z-1/2'

loop_
_atom_site_type_symbol
_atom_site_label
_atom_site_fract_x
_atom_site_fract_y
_atom_site_fract_z
_atom_site_U_iso_or_equiv
_atom_site_adp_type
_atom_site_calc_flag
_atom_site_occupancy
H H7P 0.255(2) 0.654(5) 0.176(3) 0.025(12) Uiso d 1
H H7Q 0.327(4) 0.710(7) 0.167(3) 0.07(2) Uiso d 1
H H8P 0.840(2) 0.693(5) 0.180(3) 0.028(9) Uiso d 1
H H8Q 0.819(3) 0.665(5) 0.247(2) 0.028(9) Uiso d 1
S S1 0.01304(6) 0.73538(11) 0.12420(6) 0.0158(2) Uani d 1
S S2 0.09108(6) 0.53199(11) 0.15945(7) 0.0217(2) Uani d 1
O O1 -0.08397(17) 0.6845(3) 0.08589(18) 0.0228(6) Uani d 1
O O2 0.04020(18) 0.8281(3) 0.05278(17) 0.0236(6) Uani d 1
O O3 0.02674(18) 0.8399(3) 0.20510(17) 0.0244(6) Uani d 1
S S3 0.62242(6) 0.23787(12) 0.01295(6) 0.0163(2) Uani d 1
S S4 0.66471(7) 0.04351(11) 0.09647(7) 0.0236(3) Uani d 1
O O4 0.5963(2) 0.1828(3) -0.08354(17) 0.0278(7) Uani d 1
O O5 0.54289(18) 0.3150(3) 0.03166(18) 0.0258(6) Uani d 1
O O6 0.69507(18) 0.3630(3) 0.02933(19) 0.0269(6) Uani d 1
N N1 0.6103(2) 0.6270(4) 0.13009(19) 0.0196(7) Uani d 1
H H1A 0.573 0.7084 0.0982 0.029 Uiso calc 1
H H1B 0.6009 0.5329 0.096 0.029 Uiso calc 1
H H1C 0.6696 0.6591 0.1431 0.029 Uiso calc 1
N N2 0.6200(2) 0.8364(4) 0.4365(2) 0.0212(7) Uani d 1
H H2A 0.6818 0.847 0.452 0.032 Uiso calc 1
H H2B 0.6044 0.8095 0.4869 0.032 Uiso calc 1
H H2C 0.593 0.9337 0.4131 0.032 Uiso calc 1
C C1 0.5895(3) 0.5948(5) 0.2172(2) 0.0219(8) Uani d 1
H H1D 0.6272 0.5012 0.2498 0.026 Uiso calc 1
H H1E 0.5244 0.5635 0.203 0.026 Uiso calc 1
C C2 0.6087(3) 0.7453(4) 0.2779(3) 0.0187(8) Uani d 1
H H2D 0.5697 0.8384 0.2466 0.022 Uiso calc 1
H H2E 0.6734 0.7786 0.2915 0.022 Uiso calc 1
C C3 0.5889(3) 0.7041(5) 0.3668(3) 0.0225(8) Uani d 1
H H3A 0.5223 0.6875 0.3535 0.027 Uiso calc 1
H H3B 0.6198 0.5993 0.3919 0.027 Uiso calc 1
N N3 0.4329(2) 0.1615(4) 0.1242(2) 0.0190(7) Uani d 1
H H3C 0.4437 0.1667 0.1856 0.028 Uiso calc 1
H H3D 0.4849 0.1874 0.1111 0.028 Uiso calc 1
H H3E 0.415 0.0573 0.1041 0.028 Uiso calc 1
N N4 0.1356(2) 0.1252(4) 0.1087(2) 0.0203(7) Uani d 1
H H4A 0.1451 0.15 0.1686 0.03 Uiso calc 1
H H4B 0.1045 0.028 0.0949 0.03 Uiso calc 1
H H4C 0.1023 0.2072 0.073 0.03 Uiso calc 1
C C4 0.3591(2) 0.2815(5) 0.0775(3) 0.0200(8) Uani d 1
H H4D 0.3392 0.2598 0.011 0.024 Uiso calc 1
H H4E 0.3842 0.395 0.0876 0.024 Uiso calc 1
C C5 0.2766(2) 0.2717(4) 0.1111(3) 0.0177(8) Uani d 1
H H5A 0.297 0.2909 0.1778 0.021 Uiso calc 1
H H5B 0.2339 0.3618 0.0822 0.021 Uiso calc 1
C C6 0.2256(2) 0.1093(5) 0.0916(3) 0.0203(8) Uani d 1
H H6A 0.2155 0.0771 0.0272 0.024 Uiso calc 1
H H6B 0.2624 0.0218 0.1313 0.024 Uiso calc 1
O O7 0.3042(2) 0.6953(4) 0.2029(2) 0.0331(7) Uani d 1
O O8 0.7963(2) 0.7016(4) 0.1951(2) 0.0314(7) Uani d 1

loop_
_atom_site_aniso_label
_atom_site_aniso_U_11
_atom_site_aniso_U_22
_atom_site_aniso_U_33
_atom_site_aniso_U_12
_atom_site_aniso_U_13
_atom_site_aniso_U_23
S1 0.0167(5) 0.0170(4) 0.0128(5) 0.0005(4) 0.0033(4) -0.0004(4)
S2 0.0206(5) 0.0172(5) 0.0235(6) 0.0033(4) 0.0015(4) -0.0013(4)
O1 0.0182(13) 0.0211(14) 0.0263(15) -0.0018(11) 0.0029(11) -0.0002(12)
O2 0.0306(15) 0.0237(14) 0.0184(14) -0.0002(12) 0.0105(12) 0.0030(12)
O3 0.0293(14) 0.0276(15) 0.0142(14) 0.0045(12) 0.0039(11) -0.0043(12)
S3 0.0165(5) 0.0180(4) 0.0130(6) 0.0000(4) 0.0028(4) -0.0002(4)
S4 0.0303(6) 0.0188(5) 0.0172(6) 0.0008(4) 0.0011(4) 0.0019(4)
O4 0.0443(18) 0.0243(14) 0.0123(14) -0.0043(13) 0.0052(12) -0.0007(12)
O5 0.0210(14) 0.0282(15) 0.0295(16) 0.0047(12) 0.0100(12) 0.0047(13)
O6 0.0197(13) 0.0233(14) 0.0356(17) -0.0033(12) 0.0056(11) 0.0025(13)
N1 0.0256(17) 0.0181(16) 0.0129(16) 0.0017(14) 0.0027(13) -0.0032(13)
N2 0.0196(16) 0.0247(18) 0.0181(17) 0.0017(13) 0.0043(13) 0.0024(14)
C1 0.026(2) 0.0219(19) 0.017(2) -0.0022(17) 0.0068(16) 0.0032(16)
C2 0.0172(19) 0.0190(18) 0.020(2) 0.0030(15) 0.0054(15) 0.0034(15)
C3 0.0203(19) 0.023(2) 0.024(2) -0.0040(16) 0.0059(16) -0.0020(17)
N3 0.0174(15) 0.0228(16) 0.0155(16) -0.0019(13) 0.0036(13) 0.0004(13)
N4 0.0186(16) 0.0213(16) 0.0182(17) 0.0005(13) 0.0016(13) -0.0020(14)
C4 0.0207(19) 0.0193(19) 0.018(2) -0.0014(16) 0.0038(15) 0.0033(16)
C5 0.0183(19) 0.0159(18) 0.017(2) 0.0008(15) 0.0029(15) 0.0002(15)
C6 0.0189(18) 0.0196(18) 0.021(2) 0.0018(16) 0.0039(15) -0.0036(16)
O7 0.0317(17) 0.046(2) 0.0199(17) -0.0121(16) 0.0058(14) -0.0012(15)
O8 0.0227(15) 0.0455(19) 0.0256(18) 0.0020(14) 0.0069(13) 0.0100(15)

loop_
_atom_type_symbol
_atom_type_description
_atom_type_scat_dispersion_real
_atom_type_scat_dispersion_imag
_atom_type_scat_source
C C 0.0033 0.0016 'International Tables Vol C Tables 4.2.6.8 and 6.1.1.4'
H H 0 0 'International Tables Vol C Tables 4.2.6.8 and 6.1.1.4'
N N 0.0061 0.0033 'International Tables Vol C Tables 4.2.6.8 and 6.1.1.4'
O O 0.0106 0.006 'International Tables Vol C Tables 4.2.6.8 and 6.1.1.4'
S S 0.1246 0.1234 'International Tables Vol C Tables 4.2.6.8 and 6.1.1.4'

loop_
_geom_angle_atom_site_label_1
_geom_angle_atom_site_label_2
_geom_angle_atom_site_label_3
_geom_angle
O3 S1 O1 110.94(16)
O3 S1 O2 109.75(16)
O1 S1 O2 108.99(16)
O3 S1 S2 109.11(12)
O1 S1 S2 108.89(12)
O2 S1 S2 109.13(12)
O6 S3 O5 107.96(16)
O6 S3 O4 109.39(16)
O5 S3 O4 109.92(17)
O6 S3 S4 110.60(12)
O5 S3 S4 109.10(12)
O4 S3 S4 109.86(12)
C1 N1 H1A 109.5
C1 N1 H1B 109.5
H1A N1 H1B 109.5
C1 N1 H1C 109.5
H1A N1 H1C 109.5
H1B N1 H1C 109.5
C3 N2 H2A 109.5
C3 N2 H2B 109.5
H2A N2 H2B 109.5
C3 N2 H2C 109.5
H2A N2 H2C 109.5
H2B N2 H2C 109.5
N1 C1 C2 111.2(3)
N1 C1 H1D 109.4
C2 C1 H1D 109.4
N1 C1 H1E 109.4
C2 C1 H1E 109.4
H1D C1 H1E 108
C1 C2 C3 108.9(3)
C1 C2 H2D 109.9
C3 C2 H2D 109.9
C1 C2 H2E 109.9
C3 C2 H2E 109.9
H2D C2 H2E 108.3
N2 C3 C2 112.3(3)
N2 C3 H3A 109.1
C2 C3 H3A 109.1
N2 C3 H3B 109.1
C2 C3 H3B 109.1
H3A C3 H3B 107.9
C4 N3 H3C 109.5
C4 N3 H3D 109.5
H3C N3 H3D 109.5
C4 N3 H3E 109.5
H3C N3 H3E 109.5
H3D N3 H3E 109.5
C6 N4 H4A 109.5
C6 N4 H4B 109.5
H4A N4 H4B 109.5
C6 N4 H4C 109.5
H4A N4 H4C 109.5
H4B N4 H4C 109.5
N3 C4 C5 113.2(3)
N3 C4 H4D 108.9
C5 C4 H4D 108.9
N3 C4 H4E 108.9
C5 C4 H4E 108.9
H4D C4 H4E 107.7
C6 C5 C4 114.7(3)
C6 C5 H5A 108.6
C4 C5 H5A 108.6
C6 C5 H5B 108.6
C4 C5 H5B 108.6
H5A C5 H5B 107.6
N4 C6 C5 110.1(3)
N4 C6 H6A 109.6
C5 C6 H6A 109.6
N4 C6 H6B 109.6
C5 C6 H6B 109.6
H6A C6 H6B 108.2
H7P O7 H7Q 105(6)
H8P O8 H8Q 97(4)

loop_
_geom_bond_atom_site_label_1
_geom_bond_atom_site_label_2
_geom_bond_distance
S1 O3 1.466(3)
S1 O1 1.483(3)
S1 O2 1.496(3)
S1 S2 2.0094(13)
S3 O6 1.471(3)
S3 O5 1.482(3)
S3 O4 1.482(3)
S3 S4 2.0066(13)
N1 C1 1.497(5)
N1 H1A 0.91
N1 H1B 0.91
N1 H1C 0.91
N2 C3 1.485(5)
N2 H2A 0.91
N2 H2B 0.91
N2 H2C 0.91
C1 C2 1.507(5)
C1 H1D 0.99
C1 H1E 0.99
C2 C3 1.532(5)
C2 H2D 0.99
C2 H2E 0.99
C3 H3A 0.99
C3 H3B 0.99
N3 C4 1.497(5)
N3 H3C 0.91
N3 H3D 0.91
N3 H3E 0.91
N4 C6 1.496(4)
N4 H4A 0.91
N4 H4B 0.91
N4 H4C 0.91
C4 C5 1.516(5)
C4 H4D 0.99
C4 H4E 0.99
C5 C6 1.512(5)
C5 H5A 0.99
C5 H5B 0.99
C6 H6A 0.99
C6 H6B 0.99
O7 H7P 0.81(2)
O7 H7Q 0.76(3)
O8 H8P 0.79(2)
O8 H8Q 0.83(3)

loop_
_geom_hbond_atom_site_label_D
_geom_hbond_atom_site_label_H
_geom_hbond_atom_site_label_A
_geom_hbond_site_symmetry_A
_geom_hbond_distance_DH
_geom_hbond_distance_HA
_geom_hbond_distance_DA
_geom_hbond_angle_DHA
O8 H8Q S4 2_655 0.83(3) 2.54(3) 3.332(3) 162(4)
O8 H8P O1 1_655 0.79(2) 2.13(3) 2.865(4) 156(4)
N1 H1A O5 3_665 0.91 2.23 2.885(4) 127.9
N1 H1B O5 . 0.91 2.08 2.959(4) 161.7
N1 H1B O6 . 0.91 2.45 3.154(4) 134.8
N1 H1C O8 . 0.91 1.9 2.790(4) 167.3
N2 H2A O6 2_655 0.91 1.83 2.739(4) 173.9
N2 H2B O2 4_676 0.91 1.97 2.807(4) 152.4
N2 H2C S2 2 0.91 2.82 3.501(3) 132.8
N2 H2C O1 2 0.91 2.03 2.869(4) 152.1
C1 H1E O3 2_545 0.99 2.57 3.199(4) 121.5
N3 H3C S2 2_545 0.91 2.82 3.623(3) 147.2
N3 H3C O3 2_545 0.91 2.13 2.893(4) 141.2
N3 H3D O5 . 0.91 2.01 2.822(4) 147.5
N3 H3E O4 3_655 0.91 1.97 2.858(4) 166.2
N4 H4A O7 2_545 0.91 1.92 2.816(4) 166.1
N4 H4B O2 1_545 0.91 1.9 2.807(4) 173.7
N4 H4C O1 3_565 0.91 2.53 3.241(4) 135.1
N4 H4C O2 3_565 0.91 2.45 3.074(4) 126.1

loop_
_geom_torsion_atom_site_label_1
_geom_torsion_atom_site_label_2
_geom_torsion_atom_site_label_3
_geom_torsion_atom_site_label_4
_geom_torsion
N1 C1 C2 C3 -178.5(3)
C1 C2 C3 N2 170.8(3)
N3 C4 C5 C6 -64.3(4)
C4 C5 C6 N4 -167.8(3)

_cod_database_fobs_code 2108119
